data_4066392
loop_
_publ_author_name
'Saly, Mark J.'
'Winter, Charles H.'

_publ_section_title
;
 Highly Distorted \k3-N,N,H Bonding of
 Bis(3,5-di-tert-butylpyrazolyl)borate Ligands to the Heavier Group 2
 Elements&#x2020;
;
_journal_issue 21
_journal_name_full Organometallics
_journal_page_first 5472
_journal_paper_doi 10.1021/om100434e
_journal_volume 29
_journal_year 2010
_chemical_formula_sum 'C22 H41 B N4'
_chemical_formula_weight 372.40
_chemical_name_systematic
;
?
;
_space_group_IT_number 14
_symmetry_cell_setting monoclinic
_symmetry_space_group_name_Hall '-P 2ybc'
_symmetry_space_group_name_H-M 'P 1 21/c 1'
_atom_sites_solution_hydrogens geom
_atom_sites_solution_primary direct
_atom_sites_solution_secondary difmap
_audit_creation_method SHELXL-97
_cell_angle_alpha 90.00
_cell_angle_beta 107.9330(10)
_cell_angle_gamma 90.00
_cell_formula_units_Z 4
_cell_length_a 12.1330(3)
_cell_length_b 10.5005(3)
_cell_length_c 19.2542(4)
_cell_measurement_reflns_used 9896
_cell_measurement_temperature 100(2)
_cell_measurement_theta_max 28.1
_cell_measurement_theta_min 2.2
_cell_volume 2333.86(10)
_computing_cell_refinement 'Bruker APEX2'
_computing_data_collection 'Bruker APEX2'
_computing_data_reduction 'Bruker APEX2'
_computing_molecular_graphics SHELXTL-Plus
_computing_publication_material SHELXL-97
_computing_structure_refinement 'SHELXL-97 (Sheldrick, 1997)'
_computing_structure_solution 'SHELXS-97 (Sheldrick, 1990)'
_diffrn_ambient_temperature 100(2)
_diffrn_measured_fraction_theta_full 0.997
_diffrn_measured_fraction_theta_max 0.995
_diffrn_measurement_method 'Bruker APEX2'
_diffrn_radiation_monochromator graphite
_diffrn_radiation_source 'fine-focus sealed tube'
_diffrn_radiation_type MoK\a
_diffrn_radiation_wavelength 0.71073
_diffrn_reflns_av_R_equivalents 0.0535
_diffrn_reflns_av_sigmaI/netI 0.0292
_diffrn_reflns_limit_h_max 15
_diffrn_reflns_limit_h_min -16
_diffrn_reflns_limit_k_max 14
_diffrn_reflns_limit_k_min 0
_diffrn_reflns_limit_l_max 26
_diffrn_reflns_limit_l_min 0
_diffrn_reflns_number 72640
_diffrn_reflns_theta_full 28.30
_diffrn_reflns_theta_max 28.75
_diffrn_reflns_theta_min 1.76
_exptl_absorpt_coefficient_mu 0.062
_exptl_absorpt_correction_T_max 0.9963
_exptl_absorpt_correction_T_min 0.9840
_exptl_absorpt_correction_type multi-scan
_exptl_absorpt_process_details 'SADABS, Sheldrick, 1997'
_exptl_crystal_colour colorless
_exptl_crystal_density_diffrn 1.060
_exptl_crystal_density_method 'not measured'
_exptl_crystal_description fragment
_exptl_crystal_F_000 824
_exptl_crystal_size_max 0.26
_exptl_crystal_size_mid 0.24
_exptl_crystal_size_min 0.06
_refine_diff_density_max 0.343
_refine_diff_density_min -0.259
_refine_diff_density_rms 0.045
_refine_ls_extinction_method none
_refine_ls_goodness_of_fit_ref 1.061
_refine_ls_hydrogen_treatment mixed
_refine_ls_matrix_type full
_refine_ls_number_parameters 268
_refine_ls_number_reflns 6032
_refine_ls_number_restraints 0
_refine_ls_restrained_S_all 1.061
_refine_ls_R_factor_all 0.0603
_refine_ls_R_factor_gt 0.0438
_refine_ls_shift/su_max 0.000
_refine_ls_shift/su_mean 0.000
_refine_ls_structure_factor_coef Fsqd
_refine_ls_weighting_details 'calc w=1/[\s^2^(Fo^2^)+(0.0649P)^2^+0.4698P] where P=(Fo^2^+2Fc^2^)/3'
_refine_ls_weighting_scheme calc
_refine_ls_wR_factor_gt 0.1115
_refine_ls_wR_factor_ref 0.1220
_reflns_number_gt 4887
_reflns_number_total 6032
_reflns_threshold_expression >2sigma(I)
_cod_data_source_file om100434e_si_002.cif
_cod_data_source_block aban(6)
_cod_depositor_comments
;
The following automatic conversions were performed:

'_exptl_absorpt_correction_type' value 'Multi-scan' changed to
'multi-scan' according to
/home/saulius/struct/CIF-dictionaries/cif_core.dic dictionary named
'cif_core.dic' version 2.4.1 from 2010-06-29.

Automatic conversion script
Id: cif_fix_values 1715 2011-07-08 13:25:40Z adriana 
;
_cod_original_sg_symbol_H-M P21/c
_cod_database_code 4066392

loop_
_symmetry_equiv_pos_as_xyz
'x, y, z'
'-x, y+1/2, -z+1/2'
'-x, -y, -z'
'x, -y-1/2, z-1/2'

loop_
_atom_site_label
_atom_site_type_symbol
_atom_site_fract_x
_atom_site_fract_y
_atom_site_fract_z
_atom_site_U_iso_or_equiv
_atom_site_adp_type
_atom_site_occupancy
_atom_site_symmetry_multiplicity
_atom_site_calc_flag
_atom_site_refinement_flags
N1 N 0.26764(8) 0.10805(9) 0.42195(5) 0.01573(19) Uani 1 1 d .
N2 N 0.24793(8) 0.06508(9) 0.35149(5) 0.01396(18) Uani 1 1 d .
C1 C 0.37176(9) 0.16357(10) 0.44221(6) 0.0160(2) Uani 1 1 d .
C2 C 0.42109(9) 0.15600(11) 0.38544(6) 0.0177(2) Uani 1 1 d .
H2 H 0.4945 0.1880 0.3857 0.021 Uiso 1 1 calc R
C3 C 0.34094(9) 0.09226(10) 0.32867(6) 0.0148(2) Uani 1 1 d .
C4 C 0.41995(10) 0.22509(11) 0.51677(6) 0.0191(2) Uani 1 1 d .
C5 C 0.37454(12) 0.36235(12) 0.51307(7) 0.0268(3) Uani 1 1 d .
H5A H 0.3993 0.4106 0.4769 0.032 Uiso 1 1 calc R
H5B H 0.4056 0.4027 0.5611 0.032 Uiso 1 1 calc R
H5C H 0.2897 0.3613 0.4989 0.032 Uiso 1 1 calc R
C6 C 0.38206(11) 0.14939(12) 0.57369(6) 0.0227(2) Uani 1 1 d .
H6A H 0.2973 0.1458 0.5590 0.027 Uiso 1 1 calc R
H6B H 0.4114 0.1913 0.6213 0.027 Uiso 1 1 calc R
H6C H 0.4133 0.0627 0.5770 0.027 Uiso 1 1 calc R
C7 C 0.55267(11) 0.22722(15) 0.53945(7) 0.0315(3) Uani 1 1 d .
H7A H 0.5818 0.1401 0.5400 0.038 Uiso 1 1 calc R
H7B H 0.5833 0.2644 0.5883 0.038 Uiso 1 1 calc R
H7C H 0.5777 0.2785 0.5045 0.038 Uiso 1 1 calc R
C8 C 0.35407(9) 0.05411(11) 0.25530(6) 0.0167(2) Uani 1 1 d .
C9 C 0.26359(10) 0.12106(11) 0.19179(6) 0.0188(2) Uani 1 1 d .
H9A H 0.1856 0.0977 0.1922 0.023 Uiso 1 1 calc R
H9B H 0.2741 0.0946 0.1454 0.023 Uiso 1 1 calc R
H9C H 0.2734 0.2135 0.1973 0.023 Uiso 1 1 calc R
C10 C 0.47464(10) 0.09585(14) 0.25360(7) 0.0260(3) Uani 1 1 d .
H10A H 0.4820 0.1884 0.2596 0.031 Uiso 1 1 calc R
H10B H 0.4846 0.0716 0.2067 0.031 Uiso 1 1 calc R
H10C H 0.5342 0.0541 0.2934 0.031 Uiso 1 1 calc R
C11 C 0.34603(11) -0.09119(11) 0.24524(6) 0.0212(2) Uani 1 1 d .
H11A H 0.4041 -0.1322 0.2861 0.025 Uiso 1 1 calc R
H11B H 0.3604 -0.1139 0.1994 0.025 Uiso 1 1 calc R
H11C H 0.2685 -0.1200 0.2437 0.025 Uiso 1 1 calc R
B1 B 0.13835(11) -0.01819(12) 0.31723(7) 0.0161(2) Uani 1 1 d .
N3 N 0.04186(8) 0.10922(9) 0.39490(5) 0.01476(19) Uani 1 1 d .
N4 N 0.02845(8) 0.04966(9) 0.32994(5) 0.01380(18) Uani 1 1 d .
C12 C -0.06045(9) 0.14824(10) 0.40026(6) 0.0150(2) Uani 1 1 d .
C13 C -0.14388(10) 0.10996(11) 0.33643(6) 0.0171(2) Uani 1 1 d .
H13 H -0.2251 0.1233 0.3243 0.021 Uiso 1 1 calc R
C14 C -0.08601(9) 0.04816(10) 0.29343(6) 0.0146(2) Uani 1 1 d .
C15 C -0.07294(9) 0.22443(11) 0.46399(6) 0.0167(2) Uani 1 1 d .
C16 C 0.03142(11) 0.20511(14) 0.53209(7) 0.0285(3) Uani 1 1 d .
H16A H 0.0407 0.1142 0.5439 0.034 Uiso 1 1 calc R
H16B H 0.0190 0.2516 0.5732 0.034 Uiso 1 1 calc R
H16C H 0.1014 0.2372 0.5228 0.034 Uiso 1 1 calc R
C17 C -0.18318(11) 0.18234(14) 0.48031(7) 0.0306(3) Uani 1 1 d .
H17A H -0.2504 0.1971 0.4373 0.037 Uiso 1 1 calc R
H17B H -0.1918 0.2315 0.5216 0.037 Uiso 1 1 calc R
H17C H -0.1779 0.0915 0.4925 0.037 Uiso 1 1 calc R
C18 C -0.08289(14) 0.36519(12) 0.44239(7) 0.0327(3) Uani 1 1 d .
H18A H -0.0120 0.3923 0.4324 0.039 Uiso 1 1 calc R
H18B H -0.0936 0.4163 0.4824 0.039 Uiso 1 1 calc R
H18C H -0.1494 0.3772 0.3986 0.039 Uiso 1 1 calc R
C19 C -0.14037(9) -0.01017(11) 0.21851(6) 0.0163(2) Uani 1 1 d .
C20 C -0.10740(11) 0.06847(11) 0.16042(6) 0.0214(2) Uani 1 1 d .
H20A H -0.1317 0.1571 0.1624 0.026 Uiso 1 1 calc R
H20B H -0.1462 0.0332 0.1119 0.026 Uiso 1 1 calc R
H20C H -0.0233 0.0652 0.1700 0.026 Uiso 1 1 calc R
C21 C -0.10407(10) -0.14995(11) 0.21589(7) 0.0211(2) Uani 1 1 d .
H21A H -0.0216 -0.1539 0.2199 0.025 Uiso 1 1 calc R
H21B H -0.1499 -0.1882 0.1696 0.025 Uiso 1 1 calc R
H21C H -0.1176 -0.1968 0.2565 0.025 Uiso 1 1 calc R
C22 C -0.27256(10) -0.00616(13) 0.20090(7) 0.0252(3) Uani 1 1 d .
H22A H -0.2950 -0.0512 0.2391 0.030 Uiso 1 1 calc R
H22B H -0.3088 -0.0474 0.1537 0.030 Uiso 1 1 calc R
H22C H -0.2983 0.0826 0.1987 0.030 Uiso 1 1 calc R
H1N3 H 0.1223(15) 0.1202(16) 0.4243(9) 0.038(4) Uiso 1 1 d .
H1B1 H 0.1219(11) -0.0276(13) 0.2574(7) 0.019(3) Uiso 1 1 d .
H2B1 H 0.1498(11) -0.1134(13) 0.3469(7) 0.020(3) Uiso 1 1 d .

loop_
_atom_site_aniso_label
_atom_site_aniso_U_11
_atom_site_aniso_U_22
_atom_site_aniso_U_33
_atom_site_aniso_U_23
_atom_site_aniso_U_13
_atom_site_aniso_U_12
N1 0.0145(4) 0.0207(5) 0.0120(4) -0.0031(3) 0.0041(3) 0.0003(3)
N2 0.0134(4) 0.0176(4) 0.0118(4) -0.0012(3) 0.0053(3) 0.0004(3)
C1 0.0136(5) 0.0185(5) 0.0161(5) -0.0012(4) 0.0046(4) 0.0014(4)
C2 0.0135(5) 0.0219(5) 0.0188(5) -0.0019(4) 0.0064(4) -0.0008(4)
C3 0.0134(5) 0.0165(5) 0.0154(5) 0.0005(4) 0.0056(4) 0.0014(4)
C4 0.0152(5) 0.0255(6) 0.0158(5) -0.0043(4) 0.0039(4) 0.0001(4)
C5 0.0356(7) 0.0245(6) 0.0207(6) -0.0047(5) 0.0092(5) -0.0014(5)
C6 0.0229(6) 0.0285(6) 0.0157(5) -0.0014(4) 0.0045(4) 0.0028(5)
C7 0.0169(6) 0.0514(9) 0.0245(6) -0.0128(6) 0.0040(5) -0.0055(6)
C8 0.0139(5) 0.0231(5) 0.0147(5) -0.0011(4) 0.0066(4) 0.0012(4)
C9 0.0179(5) 0.0239(6) 0.0158(5) 0.0015(4) 0.0070(4) 0.0008(4)
C10 0.0165(6) 0.0444(8) 0.0203(6) -0.0020(5) 0.0104(5) -0.0023(5)
C11 0.0219(6) 0.0241(6) 0.0184(5) -0.0032(4) 0.0072(4) 0.0064(5)
B1 0.0142(6) 0.0175(6) 0.0179(6) -0.0024(4) 0.0071(5) -0.0004(4)
N3 0.0142(4) 0.0187(4) 0.0125(4) -0.0023(3) 0.0057(3) -0.0008(3)
N4 0.0139(4) 0.0160(4) 0.0127(4) -0.0018(3) 0.0059(3) -0.0017(3)
C12 0.0142(5) 0.0167(5) 0.0158(5) 0.0007(4) 0.0072(4) -0.0003(4)
C13 0.0140(5) 0.0199(5) 0.0182(5) -0.0008(4) 0.0060(4) 0.0003(4)
C14 0.0146(5) 0.0148(5) 0.0150(5) 0.0006(4) 0.0057(4) -0.0005(4)
C15 0.0157(5) 0.0210(5) 0.0149(5) -0.0019(4) 0.0070(4) 0.0009(4)
C16 0.0247(6) 0.0404(7) 0.0182(6) -0.0074(5) 0.0035(5) 0.0064(5)
C17 0.0248(6) 0.0455(8) 0.0278(6) -0.0115(6) 0.0171(5) -0.0069(6)
C18 0.0529(9) 0.0214(6) 0.0260(6) -0.0037(5) 0.0156(6) 0.0021(6)
C19 0.0147(5) 0.0184(5) 0.0162(5) -0.0032(4) 0.0052(4) -0.0012(4)
C20 0.0252(6) 0.0231(6) 0.0150(5) -0.0001(4) 0.0050(4) 0.0005(5)
C21 0.0213(6) 0.0182(5) 0.0252(6) -0.0045(4) 0.0091(5) -0.0035(4)
C22 0.0150(5) 0.0358(7) 0.0236(6) -0.0089(5) 0.0041(4) -0.0016(5)

loop_
_atom_type_symbol
_atom_type_description
_atom_type_scat_dispersion_real
_atom_type_scat_dispersion_imag
_atom_type_scat_source
C C 0.0033 0.0016 'International Tables Vol C Tables 4.2.6.8 and 6.1.1.4'
H H 0.0000 0.0000 'International Tables Vol C Tables 4.2.6.8 and 6.1.1.4'
B B 0.0013 0.0007 'International Tables Vol C Tables 4.2.6.8 and 6.1.1.4'
N N 0.0061 0.0033 'International Tables Vol C Tables 4.2.6.8 and 6.1.1.4'

loop_
_geom_angle_atom_site_label_1
_geom_angle_atom_site_label_2
_geom_angle_atom_site_label_3
_geom_angle
C1 N1 N2 106.99(9)
C3 N2 N1 109.81(8)
C3 N2 B1 131.69(9)
N1 N2 B1 117.85(8)
N1 C1 C2 109.88(9)
N1 C1 C4 121.09(10)
C2 C1 C4 129.02(10)
C3 C2 C1 106.09(10)
N2 C3 C2 107.21(9)
N2 C3 C8 125.31(9)
C2 C3 C8 127.44(10)
C1 C4 C7 109.91(9)
C1 C4 C6 110.01(10)
C7 C4 C6 108.88(10)
C1 C4 C5 109.09(9)
C7 C4 C5 109.24(11)
C6 C4 C5 109.69(10)
C3 C8 C11 110.93(9)
C3 C8 C10 108.47(9)
C11 C8 C10 107.70(10)
C3 C8 C9 111.36(9)
C11 C8 C9 110.56(9)
C10 C8 C9 107.67(9)
N2 B1 N4 109.20(9)
C12 N3 N4 111.04(9)
C14 N4 N3 107.24(8)
C14 N4 B1 133.57(9)
N3 N4 B1 118.46(8)
N3 C12 C13 106.46(9)
N3 C12 C15 123.43(9)
C13 C12 C15 130.05(10)
C12 C13 C14 107.21(10)
N4 C14 C13 108.04(9)
N4 C14 C19 125.16(9)
C13 C14 C19 126.80(10)
C12 C15 C16 111.24(9)
C12 C15 C18 108.06(9)
C16 C15 C18 109.64(11)
C12 C15 C17 109.05(9)
C16 C15 C17 109.31(10)
C18 C15 C17 109.51(11)
C14 C19 C22 108.52(9)
C14 C19 C21 111.79(9)
C22 C19 C21 108.03(9)
C14 C19 C20 109.87(9)
C22 C19 C20 108.21(10)
C21 C19 C20 110.32(9)

loop_
_geom_bond_atom_site_label_1
_geom_bond_atom_site_label_2
_geom_bond_distance
N1 C1 1.3358(14)
N1 N2 1.3788(12)
N2 C3 1.3613(13)
N2 B1 1.5580(15)
C1 C2 1.4009(15)
C1 C4 1.5177(15)
C2 C3 1.3906(15)
C3 C8 1.5232(14)
C4 C7 1.5333(16)
C4 C6 1.5344(16)
C4 C5 1.5368(17)
C8 C11 1.5373(16)
C8 C10 1.5372(16)
C8 C9 1.5389(15)
B1 N4 1.5958(15)
N3 C12 1.3409(14)
N3 N4 1.3627(12)
N4 C14 1.3498(13)
C12 C13 1.3893(15)
C12 C15 1.5111(14)
C13 C14 1.3993(15)
C14 C19 1.5183(15)
C15 C16 1.5301(16)
C15 C18 1.5302(17)
C15 C17 1.5304(16)
C19 C22 1.5344(16)
C19 C21 1.5377(16)
C19 C20 1.5390(16)
